data_1563336
loop_
_publ_author_name
'Qin, Junsheng'
'Du, Dongying'
'Chen, Lei'
'Sun, Xiuyun'
'Lan, Yaqian'
'Su, Zhongmin'

_publ_section_title
;
 Syntheses, structures and luminescent properties of a series of 3D
 lanthanide coordination polymers with tripodal semirigid ligand
;
_journal_issue 2
_journal_name_full 'Journal of Solid State Chemistry'
_journal_page_first 373
_journal_page_last 378
_journal_paper_doi 10.1016/j.jssc.2010.11.012
_journal_volume 184
_journal_year 2011
_chemical_formula_moiety 'C15 H13 O10 Tm'
_chemical_formula_sum 'C15 H13 O10 Tm'
_chemical_formula_weight 522.05
_space_group_IT_number 2
_space_group_name_Hall '-P 1'
_space_group_name_H-M_alt 'P -1'
_symmetry_cell_setting triclinic
_symmetry_space_group_name_Hall '-P 1'
_symmetry_space_group_name_H-M 'P -1'
_atom_sites_solution_hydrogens geom
_atom_sites_solution_primary direct
_atom_sites_solution_secondary difmap
_audit_creation_method SHELXL-97
_cell_angle_alpha 94.7990(10)
_cell_angle_beta 99.6140(10)
_cell_angle_gamma 111.7380(10)
_cell_formula_units_Z 2
_cell_length_a 9.3560(6)
_cell_length_b 9.7960(7)
_cell_length_c 11.4150(8)
_cell_measurement_temperature 293(2)
_cell_volume 945.98(11)
_computing_cell_refinement 'SMART (Bruker, 1997)'
_computing_data_collection 'SMART (Bruker, 1997)'
_computing_data_reduction SAINT
_computing_molecular_graphics 'SHELXTL-PLUS (Sheldrick, 1990)'
_computing_publication_material SHELXL-97
_computing_structure_refinement 'SHELXL-97 (Sheldrick, 1997)'
_computing_structure_solution 'SHELXS-97(Sheldrick, 1997)'
_diffrn_ambient_temperature 293(2)
_diffrn_measured_fraction_theta_full 0.986
_diffrn_measured_fraction_theta_max 0.986
_diffrn_measurement_device_type 'Bruker APEX CCD area-detector'
_diffrn_measurement_method '\w scans'
_diffrn_radiation_monochromator graphite
_diffrn_radiation_source 'fine-focus sealed tube'
_diffrn_radiation_type MoK\a
_diffrn_radiation_wavelength 0.71069
_diffrn_reflns_av_R_equivalents 0.0154
_diffrn_reflns_av_sigmaI/netI 0.0306
_diffrn_reflns_limit_h_max 11
_diffrn_reflns_limit_h_min -10
_diffrn_reflns_limit_k_max 6
_diffrn_reflns_limit_k_min -11
_diffrn_reflns_limit_l_max 13
_diffrn_reflns_limit_l_min -13
_diffrn_reflns_number 4781
_diffrn_reflns_theta_full 25.00
_diffrn_reflns_theta_max 25.00
_diffrn_reflns_theta_min 1.83
_exptl_absorpt_coefficient_mu 4.737
_exptl_absorpt_correction_T_max 0.5368
_exptl_absorpt_correction_T_min 0.4827
_exptl_absorpt_correction_type multi-scan
_exptl_absorpt_process_details 'SADABS(Sheldrick, 1996)'
_exptl_crystal_colour colourless
_exptl_crystal_density_diffrn 1.833
_exptl_crystal_density_method 'not measured'
_exptl_crystal_description block
_exptl_crystal_F_000 504
_exptl_crystal_size_max 0.18
_exptl_crystal_size_mid 0.17
_exptl_crystal_size_min 0.15
_platon_squeeze_details ' ?'
_refine_diff_density_max 1.797
_refine_diff_density_min -0.817
_refine_diff_density_rms 0.197
_refine_ls_extinction_method none
_refine_ls_goodness_of_fit_ref 1.020
_refine_ls_hydrogen_treatment constr
_refine_ls_matrix_type full
_refine_ls_number_parameters 235
_refine_ls_number_reflns 3289
_refine_ls_number_restraints 0
_refine_ls_restrained_S_all 1.020
_refine_ls_R_factor_all 0.0313
_refine_ls_R_factor_gt 0.0297
_refine_ls_shift/su_max 0.000
_refine_ls_shift/su_mean 0.000
_refine_ls_structure_factor_coef Fsqd
_refine_ls_weighting_details 'calc w=1/[\s^2^(Fo^2^)+(0.0786P)^2^+3.2079P] where P=(Fo^2^+2Fc^2^)/3'
_refine_ls_weighting_scheme calc
_refine_ls_wR_factor_gt 0.1005
_refine_ls_wR_factor_ref 0.1037
_reflns_number_gt 3123
_reflns_number_total 3289
_reflns_threshold_expression >2sigma(I)
_cod_data_source_file JSSC-2011-184-373.cif
_cod_data_source_block Tm
_cod_depositor_comments
;
The following automatic conversions were performed:

data item '_symmetry_cell_setting' value 'Triclinic' was changed to
'triclinic' in accordance with the built-in table derived from the
CIF Core dictionary named 'cif_core.dic' version 2.4.5 last updated
on 2014-11-21.

Automatic conversion script
Id: cif_fix_values 8369 2020-08-20 11:38:08Z andrius 
;
_cod_original_sg_symbol_Hall -P1
_cod_original_sg_symbol_H-M P-1
_cod_database_code 1563336

loop_
_symmetry_equiv_pos_as_xyz
'x, y, z'
'-x, -y, -z'

loop_
_atom_site_label
_atom_site_type_symbol
_atom_site_fract_x
_atom_site_fract_y
_atom_site_fract_z
_atom_site_U_iso_or_equiv
_atom_site_adp_type
_atom_site_occupancy
_atom_site_symmetry_multiplicity
_atom_site_calc_flag
_atom_site_refinement_flags
_atom_site_disorder_assembly
_atom_site_disorder_group
C1 C 0.1735(7) 0.4108(7) 0.7482(6) 0.0220(13) Uani 1 1 d . . .
C2 C 0.1161(8) 0.3287(7) 0.6263(6) 0.0268(14) Uani 1 1 d . . .
C3 C -0.0133(9) 0.3391(9) 0.5499(7) 0.0378(18) Uani 1 1 d . . .
H3 H -0.0649 0.3950 0.5793 0.045 Uiso 1 1 calc R . .
C4 C -0.0650(9) 0.2671(9) 0.4314(7) 0.0383(18) Uani 1 1 d . . .
H4 H -0.1482 0.2775 0.3812 0.046 Uiso 1 1 calc R . .
C5 C 0.0076(8) 0.1808(7) 0.3893(6) 0.0256(14) Uani 1 1 d . . .
C6 C 0.1331(10) 0.1647(9) 0.4632(7) 0.0370(17) Uani 1 1 d . . .
H6 H 0.1800 0.1040 0.4342 0.044 Uiso 1 1 calc R . .
C7 C 0.1860(9) 0.2383(9) 0.5775(6) 0.0358(17) Uani 1 1 d . . .
H7 H 0.2714 0.2289 0.6255 0.043 Uiso 1 1 calc R . .
C8 C 0.0510(7) 0.0807(7) 0.2072(5) 0.0188(12) Uani 1 1 d . . .
C9 C 0.1800(7) 0.1982(7) 0.1922(5) 0.0187(12) Uani 1 1 d . . .
H9 H 0.1993 0.2950 0.2251 0.022 Uiso 1 1 calc R . .
C10 C 0.2818(7) 0.1693(6) 0.1264(5) 0.0172(12) Uani 1 1 d . . .
C11 C 0.2526(7) 0.0246(7) 0.0786(5) 0.0175(12) Uani 1 1 d . . .
H11 H 0.3240 0.0056 0.0390 0.021 Uiso 1 1 calc R . .
C12 C 0.1187(7) -0.0912(6) 0.0890(5) 0.0155(11) Uani 1 1 d . . .
C13 C 0.0149(7) -0.0648(7) 0.1553(5) 0.0184(12) Uani 1 1 d . . .
H13 H -0.0752 -0.1425 0.1642 0.022 Uiso 1 1 calc R . .
C14 C 0.4184(7) 0.2952(7) 0.1020(5) 0.0194(12) Uani 1 1 d . . .
C15 C 0.0827(7) -0.2469(6) 0.0327(5) 0.0176(12) Uani 1 1 d . . .
O1 O 0.1207(6) 0.5038(5) 0.7848(4) 0.0284(10) Uani 1 1 d . . .
O2 O 0.2790(5) 0.3871(5) 0.8200(4) 0.0239(10) Uani 1 1 d . . .
O1W O 0.1929(6) 0.5483(6) 0.1829(5) 0.0328(11) Uani 1 1 d . . .
O3 O 0.3983(5) 0.4103(5) 0.0784(4) 0.0253(10) Uani 1 1 d . . .
O2W O 0.4861(5) 0.7168(5) 0.1449(4) 0.0304(11) Uani 1 1 d . . .
O4 O 0.5468(5) 0.2800(5) 0.1034(4) 0.0264(10) Uani 1 1 d . . .
O3W O 0.6117(7) 0.0351(6) 0.1886(6) 0.0439(14) Uani 1 1 d . . .
O5 O 0.1927(5) -0.2679(5) -0.0061(4) 0.0267(10) Uani 1 1 d . . .
O6 O -0.0495(5) -0.3458(5) 0.0286(4) 0.0270(10) Uani 1 1 d . . .
O7 O -0.0543(5) 0.1058(5) 0.2715(4) 0.0241(9) Uani 1 1 d . . .
Tm1 Tm 0.27485(3) 0.54484(2) -0.01024(2) 0.01636(13) Uani 1 1 d . . .

loop_
_atom_site_aniso_label
_atom_site_aniso_U_11
_atom_site_aniso_U_22
_atom_site_aniso_U_33
_atom_site_aniso_U_23
_atom_site_aniso_U_13
_atom_site_aniso_U_12
C1 0.017(3) 0.020(3) 0.028(3) 0.003(3) 0.007(2) 0.005(3)
C2 0.028(4) 0.025(3) 0.032(4) 0.002(3) 0.009(3) 0.014(3)
C3 0.037(4) 0.049(5) 0.032(4) -0.010(3) -0.002(3) 0.030(4)
C4 0.033(4) 0.049(5) 0.035(4) -0.008(3) -0.003(3) 0.027(4)
C5 0.025(3) 0.022(3) 0.027(3) -0.001(3) 0.009(3) 0.006(3)
C6 0.043(4) 0.045(4) 0.033(4) -0.003(3) 0.007(3) 0.031(4)
C7 0.034(4) 0.050(5) 0.028(4) -0.005(3) 0.004(3) 0.026(4)
C8 0.019(3) 0.021(3) 0.018(3) 0.001(2) 0.006(2) 0.009(3)
C9 0.017(3) 0.015(3) 0.023(3) 0.000(2) 0.005(2) 0.006(2)
C10 0.016(3) 0.014(3) 0.019(3) 0.003(2) 0.004(2) 0.002(2)
C11 0.016(3) 0.018(3) 0.020(3) 0.001(2) 0.008(2) 0.007(2)
C12 0.014(3) 0.015(3) 0.018(3) 0.003(2) 0.005(2) 0.006(2)
C13 0.014(3) 0.016(3) 0.024(3) 0.005(2) 0.008(2) 0.003(2)
C14 0.017(3) 0.017(3) 0.018(3) -0.001(2) 0.004(2) 0.000(2)
C15 0.019(3) 0.014(3) 0.019(3) 0.004(2) 0.005(2) 0.005(3)
O1 0.034(3) 0.025(2) 0.027(2) -0.0010(19) 0.005(2) 0.016(2)
O2 0.019(2) 0.025(2) 0.027(2) 0.0007(19) 0.0037(18) 0.0097(19)
O1W 0.029(3) 0.035(3) 0.036(3) 0.003(2) 0.014(2) 0.011(2)
O3 0.025(2) 0.017(2) 0.033(2) 0.0084(18) 0.0057(19) 0.0060(19)
O2W 0.022(2) 0.022(2) 0.040(3) -0.004(2) 0.002(2) 0.004(2)
O4 0.015(2) 0.018(2) 0.046(3) 0.006(2) 0.014(2) 0.0040(18)
O3W 0.031(3) 0.038(3) 0.060(4) 0.006(3) 0.005(3) 0.013(3)
O5 0.027(2) 0.017(2) 0.042(3) 0.0048(19) 0.018(2) 0.0114(19)
O6 0.022(2) 0.016(2) 0.038(3) 0.0000(19) 0.0087(19) 0.002(2)
O7 0.020(2) 0.032(2) 0.020(2) -0.0037(18) 0.0084(17) 0.010(2)
Tm1 0.01323(18) 0.01091(18) 0.02296(18) -0.00008(11) 0.00478(11) 0.00268(12)

loop_
_atom_type_symbol
_atom_type_description
_atom_type_scat_dispersion_real
_atom_type_scat_dispersion_imag
_atom_type_scat_source
C C 0.0030 0.0020 'International Tables Vol C Tables 4.2.6.8 and 6.1.1.4'
H H 0.0000 0.0000 'International Tables Vol C Tables 4.2.6.8 and 6.1.1.4'
O O 0.0110 0.0060 'International Tables Vol C Tables 4.2.6.8 and 6.1.1.4'
Tm Tm -0.3140 5.2480 'International Tables Vol C Tables 4.2.6.8 and 6.1.1.4'

loop_
_geom_angle_atom_site_label_1
_geom_angle_atom_site_label_2
_geom_angle_atom_site_label_3
_geom_angle
_geom_angle_site_symmetry_1
_geom_angle_site_symmetry_3
O1 C1 O2 119.3(6) . .
O1 C1 C2 121.5(6) . .
O2 C1 C2 119.2(6) . .
O1 C1 Tm1 61.0(3) . 1_556
O2 C1 Tm1 58.4(3) . 1_556
C2 C1 Tm1 175.0(5) . 1_556
C3 C2 C7 116.7(6) . .
C3 C2 C1 120.3(6) . .
C7 C2 C1 123.0(6) . .
C4 C3 C2 121.1(6) . .
C4 C3 H3 119.4 . .
C2 C3 H3 119.4 . .
C5 C4 C3 119.4(7) . .
C5 C4 H4 120.3 . .
C3 C4 H4 120.3 . .
C4 C5 O7 116.8(6) . .
C4 C5 C6 121.1(6) . .
O7 C5 C6 122.1(6) . .
C7 C6 C5 119.3(7) . .
C7 C6 H6 120.3 . .
C5 C6 H6 120.3 . .
C6 C7 C2 122.3(7) . .
C6 C7 H7 118.8 . .
C2 C7 H7 118.8 . .
C9 C8 C13 122.3(5) . .
C9 C8 O7 120.2(5) . .
C13 C8 O7 117.5(5) . .
C8 C9 C10 118.7(6) . .
C8 C9 H9 120.7 . .
C10 C9 H9 120.7 . .
C11 C10 C9 120.2(5) . .
C11 C10 C14 119.6(5) . .
C9 C10 C14 120.2(5) . .
C12 C11 C10 120.5(5) . .
C12 C11 H11 119.7 . .
C10 C11 H11 119.7 . .
C11 C12 C13 120.1(5) . .
C11 C12 C15 120.8(5) . .
C13 C12 C15 119.0(5) . .
C8 C13 C12 118.0(5) . .
C8 C13 H13 121.0 . .
C12 C13 H13 121.0 . .
O3 C14 O4 123.0(5) . .
O3 C14 C10 118.0(5) . .
O4 C14 C10 119.0(5) . .
O6 C15 O5 124.8(5) . .
O6 C15 C12 119.3(5) . .
O5 C15 C12 115.9(5) . .
C1 O1 Tm1 92.2(4) . 1_556
C1 O2 Tm1 94.5(4) . 1_556
C14 O3 Tm1 156.9(4) . .
C14 O4 Tm1 114.8(4) . 2_665
C15 O5 Tm1 133.5(4) . 1_545
C15 O6 Tm1 172.3(4) . 2
C5 O7 C8 117.2(5) . .
O5 Tm1 O6 102.19(17) 1_565 2
O5 Tm1 O3 152.19(18) 1_565 .
O6 Tm1 O3 86.99(16) 2 .
O5 Tm1 O4 77.20(16) 1_565 2_665
O6 Tm1 O4 148.82(18) 2 2_665
O3 Tm1 O4 108.20(16) . 2_665
O5 Tm1 O2W 82.23(17) 1_565 .
O6 Tm1 O2W 139.21(17) 2 .
O3 Tm1 O2W 74.11(16) . .
O4 Tm1 O2W 71.95(17) 2_665 .
O5 Tm1 O2 129.07(17) 1_565 1_554
O6 Tm1 O2 77.78(16) 2 1_554
O3 Tm1 O2 78.34(16) . 1_554
O4 Tm1 O2 78.91(16) 2_665 1_554
O2W Tm1 O2 130.49(16) . 1_554
O5 Tm1 O1 77.38(17) 1_565 1_554
O6 Tm1 O1 72.01(17) 2 1_554
O3 Tm1 O1 130.31(16) . 1_554
O4 Tm1 O1 77.56(16) 2_665 1_554
O2W Tm1 O1 146.35(17) . 1_554
O2 Tm1 O1 53.77(15) 1_554 1_554
O5 Tm1 O1W 76.97(17) 1_565 .
O6 Tm1 O1W 72.33(17) 2 .
O3 Tm1 O1W 81.08(17) . .
O4 Tm1 O1W 135.62(17) 2_665 .
O2W Tm1 O1W 69.28(17) . .
O2 Tm1 O1W 144.34(16) 1_554 .
O1 Tm1 O1W 129.83(17) 1_554 .
O5 Tm1 C1 103.49(18) 1_565 1_554
O6 Tm1 C1 71.89(17) 2 1_554
O3 Tm1 C1 104.31(17) . 1_554
O4 Tm1 C1 77.92(17) 2_665 1_554
O2W Tm1 C1 147.28(17) . 1_554
O2 Tm1 C1 27.07(17) 1_554 1_554
O1 Tm1 C1 26.75(17) 1_554 1_554
O1W Tm1 C1 143.42(18) . 1_554

loop_
_geom_bond_atom_site_label_1
_geom_bond_atom_site_label_2
_geom_bond_distance
_geom_bond_site_symmetry_2
C1 O1 1.260(8) .
C1 O2 1.277(8) .
C1 C2 1.454(9) .
C1 Tm1 2.798(6) 1_556
C2 C3 1.411(10) .
C2 C7 1.411(9) .
C3 C4 1.389(10) .
C3 H3 0.9300 .
C4 C5 1.369(10) .
C4 H4 0.9300 .
C5 O7 1.394(8) .
C5 C6 1.394(10) .
C6 C7 1.352(10) .
C6 H6 0.9300 .
C7 H7 0.9300 .
C8 C9 1.373(9) .
C8 C13 1.390(8) .
C8 O7 1.400(7) .
C9 C10 1.397(8) .
C9 H9 0.9300 .
C10 C11 1.384(8) .
C10 C14 1.497(8) .
C11 C12 1.375(8) .
C11 H11 0.9300 .
C12 C13 1.408(8) .
C12 C15 1.495(8) .
C13 H13 0.9300 .
C14 O3 1.254(8) .
C14 O4 1.261(8) .
C15 O6 1.247(8) .
C15 O5 1.262(7) .
O1 Tm1 2.450(5) 1_556
O2 Tm1 2.390(5) 1_556
O1W Tm1 2.453(5) .
O3 Tm1 2.248(4) .
O2W Tm1 2.397(5) .
O4 Tm1 2.374(4) 2_665
O5 Tm1 2.236(4) 1_545
O6 Tm1 2.242(4) 2
Tm1 O5 2.236(4) 1_565
Tm1 O6 2.242(4) 2
Tm1 O4 2.374(4) 2_665
Tm1 O2 2.390(5) 1_554
Tm1 O1 2.450(5) 1_554
Tm1 C1 2.798(6) 1_554

loop_
_geom_torsion_atom_site_label_1
_geom_torsion_atom_site_label_2
_geom_torsion_atom_site_label_3
_geom_torsion_atom_site_label_4
_geom_torsion
_geom_torsion_site_symmetry_1
_geom_torsion_site_symmetry_2
_geom_torsion_site_symmetry_3
_geom_torsion_site_symmetry_4
O1 C1 C2 C3 -7.2(10) . . . .
O2 C1 C2 C3 172.3(7) . . . .
Tm1 C1 C2 C3 112(5) 1_556 . . .
O1 C1 C2 C7 171.7(7) . . . .
O2 C1 C2 C7 -8.9(10) . . . .
Tm1 C1 C2 C7 -69(5) 1_556 . . .
C7 C2 C3 C4 -2.0(12) . . . .
C1 C2 C3 C4 176.9(7) . . . .
C2 C3 C4 C5 2.2(13) . . . .
C3 C4 C5 O7 177.1(7) . . . .
C3 C4 C5 C6 -0.4(12) . . . .
C4 C5 C6 C7 -1.4(12) . . . .
O7 C5 C6 C7 -178.8(7) . . . .
C5 C6 C7 C2 1.6(13) . . . .
C3 C2 C7 C6 0.1(12) . . . .
C1 C2 C7 C6 -178.8(7) . . . .
C13 C8 C9 C10 -2.6(9) . . . .
O7 C8 C9 C10 -179.4(5) . . . .
C8 C9 C10 C11 -0.4(9) . . . .
C8 C9 C10 C14 176.4(5) . . . .
C9 C10 C11 C12 3.8(9) . . . .
C14 C10 C11 C12 -173.1(5) . . . .
C10 C11 C12 C13 -4.0(9) . . . .
C10 C11 C12 C15 177.2(5) . . . .
C9 C8 C13 C12 2.3(9) . . . .
O7 C8 C13 C12 179.1(5) . . . .
C11 C12 C13 C8 1.0(9) . . . .
C15 C12 C13 C8 179.8(5) . . . .
C11 C10 C14 O3 138.1(6) . . . .
C9 C10 C14 O3 -38.7(8) . . . .
C11 C10 C14 O4 -40.4(8) . . . .
C9 C10 C14 O4 142.8(6) . . . .
C11 C12 C15 O6 -169.7(5) . . . .
C13 C12 C15 O6 11.5(8) . . . .
C11 C12 C15 O5 11.3(8) . . . .
C13 C12 C15 O5 -167.4(5) . . . .
O2 C1 O1 Tm1 -4.4(6) . . . 1_556
C2 C1 O1 Tm1 175.1(6) . . . 1_556
O1 C1 O2 Tm1 4.5(6) . . . 1_556
C2 C1 O2 Tm1 -175.0(5) . . . 1_556
O4 C14 O3 Tm1 133.2(9) . . . .
C10 C14 O3 Tm1 -45.3(13) . . . .
O3 C14 O4 Tm1 -15.1(7) . . . 2_665
C10 C14 O4 Tm1 163.3(4) . . . 2_665
O6 C15 O5 Tm1 -35.8(9) . . . 1_545
C12 C15 O5 Tm1 143.1(5) . . . 1_545
O5 C15 O6 Tm1 2(4) . . . 2
C12 C15 O6 Tm1 -177(3) . . . 2
C4 C5 O7 C8 149.1(7) . . . .
C6 C5 O7 C8 -33.4(9) . . . .
C9 C8 O7 C5 -56.9(8) . . . .
C13 C8 O7 C5 126.2(6) . . . .
C14 O3 Tm1 O5 136.7(10) . . . 1_565
C14 O3 Tm1 O6 25.9(11) . . . 2
C14 O3 Tm1 O4 -126.2(11) . . . 2_665
C14 O3 Tm1 O2W 169.4(11) . . . .
C14 O3 Tm1 O2 -52.2(11) . . . 1_554
C14 O3 Tm1 O1 -37.3(11) . . . 1_554
C14 O3 Tm1 O1W 98.5(11) . . . .
C14 O3 Tm1 C1 -44.5(11) . . . 1_554

loop_
_platon_squeeze_void_nr
_platon_squeeze_void_average_x
_platon_squeeze_void_average_y
_platon_squeeze_void_average_z
_platon_squeeze_void_volume
_platon_squeeze_void_count_electrons
1 0.500 0.643 0.500 218.5 41.2
